data_4069580
loop_
_publ_author_name
'Vicente, Jos\'e'
'Saura-Llamas, Isabel'
'Turp\'in, Juana'
'Bautista, Delia'
'de Arellano, Carmen Ram\'irez'
'Jones, Peter G.'

_publ_section_title
;
 Insertion of One, Two, and Three Molecules of Alkyne into the Pd&#x2212;C
 Bond of Ortho-palladated Primary and Secondary Arylalkylamines
;
_journal_issue 14
_journal_name_full Organometallics
_journal_page_first 4175
_journal_paper_doi 10.1021/om9002895
_journal_volume 28
_journal_year 2009
_chemical_formula_sum 'C27 H27 Br N P Pd'
_chemical_formula_weight 582.78
_chemical_name_systematic
; 
 ? 
;
_space_group_IT_number 15
_symmetry_cell_setting monoclinic
_symmetry_space_group_name_Hall '-C 2yc'
_symmetry_space_group_name_H-M 'C 1 2/c 1'
_atom_sites_solution_hydrogens geom
_atom_sites_solution_primary direct
_atom_sites_solution_secondary difmap
_audit_creation_method SHELXL-97
_cell_angle_alpha 90.00
_cell_angle_beta 95.424(2)
_cell_angle_gamma 90.00
_cell_formula_units_Z 8
_cell_length_a 17.8657(14)
_cell_length_b 9.8283(8)
_cell_length_c 27.055(2)
_cell_measurement_reflns_used 6738
_cell_measurement_temperature 100(2)
_cell_measurement_theta_max 27.94
_cell_measurement_theta_min 2.29
_cell_volume 4729.3(6)
_computing_cell_refinement 'Bruker SAINT'
_computing_data_collection 'Bruker SMART'
_computing_data_reduction 'Bruker SAINT'
_computing_molecular_graphics 'Bruker SHELXTL'
_computing_publication_material 'Bruker SHELXTL'
_computing_structure_refinement 'SHELXL-97 (Sheldrick, 1997)'
_computing_structure_solution 'SHELXS-97 (Sheldrick, 1990)'
_diffrn_ambient_temperature 100(2)
_diffrn_detector_area_resol_mean 8.26
_diffrn_measured_fraction_theta_full 1.000
_diffrn_measured_fraction_theta_max 0.943
_diffrn_measurement_device_type 'Bruker SMART APEX CCD'
_diffrn_measurement_method \w-scan
_diffrn_radiation_monochromator graphite
_diffrn_radiation_source 'fine-focus sealed tube'
_diffrn_radiation_type MoK\a
_diffrn_radiation_wavelength 0.71073
_diffrn_reflns_av_R_equivalents 0.0402
_diffrn_reflns_av_sigmaI/netI 0.0346
_diffrn_reflns_limit_h_max 23
_diffrn_reflns_limit_h_min -23
_diffrn_reflns_limit_k_max 12
_diffrn_reflns_limit_k_min -12
_diffrn_reflns_limit_l_max 35
_diffrn_reflns_limit_l_min -34
_diffrn_reflns_number 26642
_diffrn_reflns_theta_full 26.00
_diffrn_reflns_theta_max 28.16
_diffrn_reflns_theta_min 2.29
_exptl_absorpt_coefficient_mu 2.557
_exptl_absorpt_correction_T_max 0.8617
_exptl_absorpt_correction_T_min 0.5673
_exptl_absorpt_correction_type multi-scan
_exptl_absorpt_process_details SADABS
_exptl_crystal_colour needle
_exptl_crystal_density_diffrn 1.637
_exptl_crystal_density_method 'not measured'
_exptl_crystal_description colourless
_exptl_crystal_F_000 2336
_exptl_crystal_size_max 0.25
_exptl_crystal_size_mid 0.06
_exptl_crystal_size_min 0.06
_refine_diff_density_max 0.754
_refine_diff_density_min -0.728
_refine_diff_density_rms 0.107
_refine_ls_extinction_method none
_refine_ls_goodness_of_fit_ref 1.136
_refine_ls_hydrogen_treatment 'NH free, rigid methyls, others riding'
_refine_ls_matrix_type full
_refine_ls_number_parameters 285
_refine_ls_number_reflns 5481
_refine_ls_number_restraints 0
_refine_ls_restrained_S_all 1.136
_refine_ls_R_factor_all 0.0465
_refine_ls_R_factor_gt 0.0392
_refine_ls_shift/su_max 0.001
_refine_ls_shift/su_mean 0.000
_refine_ls_structure_factor_coef Fsqd
_refine_ls_weighting_details 'calc w=1/[\s^2^(Fo^2^)+(0.0324P)^2^+10.0109P] where P=(Fo^2^+2Fc^2^)/3'
_refine_ls_weighting_scheme calc
_refine_ls_wR_factor_gt 0.0784
_refine_ls_wR_factor_ref 0.0812
_reflns_number_gt 4917
_reflns_number_total 5481
_reflns_threshold_expression >2sigma(I)
_cod_data_source_file om9002895_si_002.cif
_cod_data_source_block iss841s
_cod_original_cell_volume 4729.4(6)
_cod_original_sg_symbol_H-M 'C 2/c'
_cod_database_code 4069580

loop_
_symmetry_equiv_pos_as_xyz
'x, y, z'
'-x, y, -z+1/2'
'x+1/2, y+1/2, z'
'-x+1/2, y+1/2, -z+1/2'
'-x, -y, -z'
'x, -y, z-1/2'
'-x+1/2, -y+1/2, -z'
'x+1/2, -y+1/2, z-1/2'

loop_
_atom_site_label
_atom_site_type_symbol
_atom_site_fract_x
_atom_site_fract_y
_atom_site_fract_z
_atom_site_U_iso_or_equiv
_atom_site_adp_type
_atom_site_occupancy
_atom_site_symmetry_multiplicity
_atom_site_calc_flag
_atom_site_refinement_flags
Pd1 Pd 0.161170(12) 0.44966(2) 0.326184(8) 0.01228(7) Uani 1 1 d .
Br1 Br 0.021896(17) 0.45562(3) 0.340096(12) 0.01910(9) Uani 1 1 d .
N1 N 0.12455(15) 0.3723(3) 0.25371(9) 0.0167(5) Uani 1 1 d .
H01 H 0.082(2) 0.418(4) 0.2473(12) 0.020(9) Uiso 1 1 d .
P1 P 0.19927(4) 0.56549(8) 0.39602(3) 0.01149(15) Uani 1 1 d .
C1 C 0.26567(16) 0.3941(3) 0.31377(11) 0.0138(6) Uani 1 1 d .
C2 C 0.28983(17) 0.4206(3) 0.26751(11) 0.0153(6) Uani 1 1 d .
C3 C 0.35828(18) 0.3676(3) 0.25509(12) 0.0200(7) Uani 1 1 d .
H3 H 0.3751 0.3880 0.2236 0.024 Uiso 1 1 calc R
C4 C 0.40186(19) 0.2859(3) 0.28804(12) 0.0226(7) Uani 1 1 d .
H4 H 0.4482 0.2501 0.2792 0.027 Uiso 1 1 calc R
C5 C 0.37740(18) 0.2569(3) 0.33391(12) 0.0203(7) Uani 1 1 d .
H5 H 0.4066 0.1997 0.3565 0.024 Uiso 1 1 calc R
C6 C 0.30975(17) 0.3117(3) 0.34704(11) 0.0144(6) Uani 1 1 d .
H6 H 0.2937 0.2926 0.3788 0.017 Uiso 1 1 calc R
C7 C 0.23835(18) 0.4945(3) 0.22896(11) 0.0186(6) Uani 1 1 d .
H7A H 0.2659 0.5181 0.2001 0.022 Uiso 1 1 calc R
H7B H 0.2200 0.5798 0.2431 0.022 Uiso 1 1 calc R
C8 C 0.17240(19) 0.4021(4) 0.21277(11) 0.0233(7) Uani 1 1 d .
H8A H 0.1411 0.4458 0.1850 0.028 Uiso 1 1 calc R
H8B H 0.1917 0.3155 0.2003 0.028 Uiso 1 1 calc R
C9 C 0.1031(2) 0.2278(3) 0.25483(12) 0.0247(7) Uani 1 1 d .
H9A H 0.0785 0.2013 0.2223 0.037 Uiso 1 1 calc R
H9B H 0.0683 0.2138 0.2803 0.037 Uiso 1 1 calc R
H9C H 0.1481 0.1720 0.2626 0.037 Uiso 1 1 calc R
C11 C 0.29912(16) 0.5797(3) 0.41659(11) 0.0124(6) Uani 1 1 d .
C12 C 0.34880(17) 0.6187(3) 0.38199(11) 0.0132(6) Uani 1 1 d .
H12 H 0.3309 0.6269 0.3479 0.016 Uiso 1 1 calc R
C13 C 0.42343(17) 0.6453(3) 0.39684(11) 0.0170(6) Uani 1 1 d .
H13 H 0.4560 0.6753 0.3733 0.020 Uiso 1 1 calc R
C14 C 0.45094(18) 0.6282(3) 0.44648(12) 0.0192(7) Uani 1 1 d .
H14 H 0.5024 0.6453 0.4568 0.023 Uiso 1 1 calc R
C15 C 0.40270(18) 0.5861(3) 0.48049(12) 0.0185(7) Uani 1 1 d .
H15 H 0.4216 0.5722 0.5141 0.022 Uiso 1 1 calc R
C16 C 0.32678(17) 0.5638(3) 0.46607(11) 0.0141(6) Uani 1 1 d .
H16 H 0.2939 0.5378 0.4900 0.017 Uiso 1 1 calc R
C21 C 0.15889(17) 0.4952(3) 0.44999(11) 0.0139(6) Uani 1 1 d .
C22 C 0.16499(18) 0.3556(3) 0.45777(12) 0.0201(7) Uani 1 1 d .
H22 H 0.1889 0.3007 0.4350 0.024 Uiso 1 1 calc R
C23 C 0.13663(19) 0.2959(4) 0.49839(13) 0.0253(8) Uani 1 1 d .
H23 H 0.1425 0.2009 0.5039 0.030 Uiso 1 1 calc R
C24 C 0.09973(19) 0.3741(4) 0.53093(12) 0.0252(8) Uani 1 1 d .
H24 H 0.0788 0.3324 0.5582 0.030 Uiso 1 1 calc R
C25 C 0.0933(2) 0.5134(4) 0.52373(12) 0.0252(8) Uani 1 1 d .
H25 H 0.0684 0.5675 0.5462 0.030 Uiso 1 1 calc R
C26 C 0.12338(18) 0.5738(3) 0.48346(12) 0.0202(7) Uani 1 1 d .
H26 H 0.1196 0.6695 0.4789 0.024 Uiso 1 1 calc R
C31 C 0.17043(17) 0.7456(3) 0.39282(10) 0.0119(6) Uani 1 1 d .
C32 C 0.09631(18) 0.7795(3) 0.37598(11) 0.0173(6) Uani 1 1 d .
H32 H 0.0612 0.7095 0.3665 0.021 Uiso 1 1 calc R
C33 C 0.07380(19) 0.9138(3) 0.37307(12) 0.0206(7) Uani 1 1 d .
H33 H 0.0231 0.9351 0.3621 0.025 Uiso 1 1 calc R
C34 C 0.12429(19) 1.0185(3) 0.38601(11) 0.0190(7) Uani 1 1 d .
H34 H 0.1086 1.1108 0.3835 0.023 Uiso 1 1 calc R
C35 C 0.19812(19) 0.9860(3) 0.40261(12) 0.0185(7) Uani 1 1 d .
H35 H 0.2332 1.0565 0.4116 0.022 Uiso 1 1 calc R
C36 C 0.22108(17) 0.8500(3) 0.40623(11) 0.0167(6) Uani 1 1 d .
H36 H 0.2715 0.8287 0.4179 0.020 Uiso 1 1 calc R

loop_
_atom_site_aniso_label
_atom_site_aniso_U_11
_atom_site_aniso_U_22
_atom_site_aniso_U_33
_atom_site_aniso_U_23
_atom_site_aniso_U_13
_atom_site_aniso_U_12
Pd1 0.01076(12) 0.01394(12) 0.01186(12) -0.00308(9) -0.00040(8) 0.00060(9)
Br1 0.01263(16) 0.02103(17) 0.02356(17) -0.00667(13) 0.00127(12) -0.00057(12)
N1 0.0126(13) 0.0194(14) 0.0175(13) -0.0058(11) -0.0019(10) 0.0011(11)
P1 0.0124(4) 0.0105(4) 0.0115(3) -0.0001(3) 0.0008(3) 0.0003(3)
C1 0.0124(14) 0.0133(14) 0.0156(14) -0.0050(12) 0.0001(11) 0.0013(12)
C2 0.0142(15) 0.0120(14) 0.0192(15) -0.0012(12) -0.0007(12) -0.0016(12)
C3 0.0185(16) 0.0242(17) 0.0180(15) -0.0038(13) 0.0059(13) -0.0031(14)
C4 0.0183(16) 0.0250(18) 0.0246(17) -0.0048(14) 0.0030(13) 0.0048(14)
C5 0.0178(16) 0.0213(17) 0.0208(16) -0.0022(13) -0.0036(13) 0.0044(13)
C6 0.0158(15) 0.0137(14) 0.0138(14) -0.0028(11) 0.0018(12) -0.0006(12)
C7 0.0231(17) 0.0203(15) 0.0123(14) 0.0008(12) 0.0006(12) 0.0007(14)
C8 0.0208(17) 0.0336(19) 0.0143(15) -0.0048(14) -0.0043(13) -0.0028(15)
C9 0.0301(19) 0.0233(18) 0.0200(16) -0.0073(14) -0.0011(14) 0.0002(15)
C11 0.0127(14) 0.0080(13) 0.0161(14) -0.0005(11) -0.0003(11) -0.0002(11)
C12 0.0174(15) 0.0090(14) 0.0131(14) -0.0004(11) 0.0003(11) 0.0013(11)
C13 0.0167(15) 0.0124(15) 0.0224(16) -0.0001(12) 0.0048(12) 0.0013(12)
C14 0.0143(15) 0.0170(16) 0.0251(16) -0.0032(13) -0.0041(13) 0.0024(13)
C15 0.0202(16) 0.0165(15) 0.0173(15) -0.0033(12) -0.0061(13) 0.0029(13)
C16 0.0166(15) 0.0102(14) 0.0155(14) 0.0002(11) 0.0007(12) 0.0010(12)
C21 0.0141(15) 0.0153(14) 0.0123(13) 0.0000(12) 0.0003(11) -0.0037(12)
C22 0.0202(16) 0.0151(15) 0.0250(17) 0.0011(13) 0.0027(13) 0.0014(13)
C23 0.0254(18) 0.0201(17) 0.0294(18) 0.0110(14) -0.0025(15) -0.0033(14)
C24 0.0222(17) 0.034(2) 0.0195(16) 0.0087(14) 0.0014(13) -0.0067(15)
C25 0.0267(19) 0.0313(19) 0.0188(16) -0.0024(14) 0.0081(14) -0.0016(15)
C26 0.0245(17) 0.0160(16) 0.0203(16) 0.0010(13) 0.0040(13) 0.0016(13)
C31 0.0177(15) 0.0086(13) 0.0101(13) 0.0002(11) 0.0047(11) 0.0043(11)
C32 0.0190(16) 0.0169(16) 0.0158(15) -0.0017(12) 0.0010(12) 0.0019(13)
C33 0.0218(17) 0.0214(16) 0.0182(15) 0.0005(13) -0.0008(13) 0.0056(14)
C34 0.0267(18) 0.0128(15) 0.0178(15) 0.0007(12) 0.0030(13) 0.0048(13)
C35 0.0229(17) 0.0134(15) 0.0198(15) -0.0021(12) 0.0060(13) -0.0003(13)
C36 0.0160(15) 0.0159(15) 0.0181(15) -0.0017(12) 0.0020(12) 0.0026(12)

loop_
_atom_type_symbol
_atom_type_description
_atom_type_scat_dispersion_real
_atom_type_scat_dispersion_imag
_atom_type_scat_source
C C 0.0033 0.0016 'International Tables Vol C Tables 4.2.6.8 and 6.1.1.4'
H H 0.0000 0.0000 'International Tables Vol C Tables 4.2.6.8 and 6.1.1.4'
N N 0.0061 0.0033 'International Tables Vol C Tables 4.2.6.8 and 6.1.1.4'
P P 0.1023 0.0942 'International Tables Vol C Tables 4.2.6.8 and 6.1.1.4'
Br Br -0.2901 2.4595 'International Tables Vol C Tables 4.2.6.8 and 6.1.1.4'
Pd Pd -0.9988 1.0072 'International Tables Vol C Tables 4.2.6.8 and 6.1.1.4'

loop_
_geom_angle_atom_site_label_1
_geom_angle_atom_site_label_2
_geom_angle_atom_site_label_3
_geom_angle
C1 Pd1 N1 87.64(11)
C1 Pd1 P1 93.77(8)
N1 Pd1 P1 170.33(8)
C1 Pd1 Br1 165.43(9)
N1 Pd1 Br1 85.74(7)
P1 Pd1 Br1 94.94(2)
C9 N1 C8 111.9(3)
C9 N1 Pd1 112.3(2)
C8 N1 Pd1 117.55(19)
C11 P1 C21 103.54(13)
C11 P1 C31 101.66(13)
C21 P1 C31 105.75(14)
C11 P1 Pd1 120.23(10)
C21 P1 Pd1 111.62(10)
C31 P1 Pd1 112.61(9)
C2 C1 C6 119.1(3)
C2 C1 Pd1 118.3(2)
C6 C1 Pd1 121.8(2)
C1 C2 C3 120.0(3)
C1 C2 C7 119.5(3)
C3 C2 C7 120.2(3)
C4 C3 C2 120.8(3)
C3 C4 C5 119.4(3)
C4 C5 C6 120.1(3)
C1 C6 C5 120.5(3)
C2 C7 C8 108.5(3)
N1 C8 C7 112.8(2)
C16 C11 C12 118.9(3)
C16 C11 P1 122.2(2)
C12 C11 P1 118.7(2)
C13 C12 C11 120.8(3)
C12 C13 C14 120.0(3)
C15 C14 C13 119.4(3)
C14 C15 C16 120.8(3)
C11 C16 C15 120.0(3)
C26 C21 C22 119.0(3)
C26 C21 P1 123.4(2)
C22 C21 P1 117.6(2)
C23 C22 C21 120.6(3)
C24 C23 C22 120.2(3)
C23 C24 C25 119.8(3)
C24 C25 C26 119.9(3)
C21 C26 C25 120.4(3)
C36 C31 C32 118.7(3)
C36 C31 P1 121.6(2)
C32 C31 P1 119.7(2)
C33 C32 C31 120.5(3)
C32 C33 C34 121.0(3)
C35 C34 C33 119.0(3)
C34 C35 C36 120.4(3)
C31 C36 C35 120.4(3)

loop_
_geom_bond_atom_site_label_1
_geom_bond_atom_site_label_2
_geom_bond_distance
Pd1 C1 2.004(3)
Pd1 N1 2.147(2)
Pd1 P1 2.2553(8)
Pd1 Br1 2.5521(4)
N1 C9 1.473(4)
N1 C8 1.491(4)
P1 C11 1.823(3)
P1 C21 1.825(3)
P1 C31 1.843(3)
C1 C2 1.387(4)
C1 C6 1.398(4)
C2 C3 1.399(4)
C2 C7 1.510(4)
C3 C4 1.383(5)
C4 C5 1.384(5)
C5 C6 1.399(4)
C7 C8 1.519(4)
C11 C16 1.391(4)
C11 C12 1.403(4)
C12 C13 1.381(4)
C13 C14 1.396(4)
C14 C15 1.382(5)
C15 C16 1.393(4)
C21 C26 1.389(4)
C21 C22 1.391(4)
C22 C23 1.383(5)
C23 C24 1.382(5)
C24 C25 1.386(5)
C25 C26 1.393(5)
C31 C36 1.393(4)
C31 C32 1.399(4)
C32 C33 1.380(4)
C33 C34 1.391(5)
C34 C35 1.390(5)
C35 C36 1.399(4)

loop_
_geom_hbond_atom_site_label_D
_geom_hbond_atom_site_label_H
_geom_hbond_atom_site_label_A
_geom_hbond_distance_DH
_geom_hbond_distance_HA
_geom_hbond_distance_DA
_geom_hbond_angle_DHA
_geom_hbond_site_symmetry_A
N1 H01 Br1 0.88(4) 2.89(4) 3.564(3) 134(3) 2
